data_4027457
loop_
_publ_author_name
'Timothy K. Lane'
'Brendan R. D'Souza'
'Janis Louie'

_publ_section_title
;
 Iron-Catalyzed Formation of 2-Aminopyridines from Diynes and Cyanamides
;
_journal_name_full 'Journal of Organic Chemistry'
_journal_page_first 7555
_journal_page_last 7563
_journal_paper_doi 10.1021/jo3012418
_journal_volume 77
_journal_year 2012
_chemical_formula_moiety 'C25 H27 Br2 Fe N3, C4 H8 O1, (C1.33 H2.67 O0.33)'
_chemical_formula_sum 'C30.33 H37.67 Br2 Fe N3 O1.33'
_chemical_formula_weight 681.30
_chemical_name_systematic
; 
 ? 
;
_space_group_IT_number 161
_symmetry_cell_setting trigonal
_symmetry_space_group_name_Hall 'R 3 -2"c'
_symmetry_space_group_name_H-M 'R 3 c :H'
_atom_sites_solution_hydrogens geom
_atom_sites_solution_primary direct
_atom_sites_solution_secondary difmap
_audit_creation_method SHELXL-97
_cell_angle_alpha 90.00
_cell_angle_beta 90.00
_cell_angle_gamma 120.00
_cell_formula_units_Z 18
_cell_length_a 24.4458(5)
_cell_length_b 24.4458(5)
_cell_length_c 26.3085(4)
_cell_measurement_reflns_used 6326
_cell_measurement_temperature 150(1)
_cell_measurement_theta_max 27.485
_cell_measurement_theta_min 1.018
_cell_volume 13615.6(4)
_computing_cell_refinement DENZO-SMN
_computing_data_collection 'Nonius COLLECT'
_computing_data_reduction DENZO-SMN
_computing_molecular_graphics 'WinGX, Ortep3'
_computing_structure_refinement 'SHELXL-97 (Sheldrick, 1997)'
_computing_structure_solution SIR97
_diffrn_ambient_temperature 150(1)
_diffrn_measured_fraction_theta_full 0.999
_diffrn_measured_fraction_theta_max 0.999
_diffrn_measurement_device_type 'Nonius KappaCCD Diffractometer'
_diffrn_measurement_method 'Phi and Omega scan'
_diffrn_radiation_monochromator graphite
_diffrn_radiation_source 'fine-focus sealed tube'
_diffrn_radiation_type MoK\a
_diffrn_radiation_wavelength 0.71073
_diffrn_reflns_av_R_equivalents 0.0360
_diffrn_reflns_av_sigmaI/netI 0.0554
_diffrn_reflns_limit_h_max 31
_diffrn_reflns_limit_h_min -31
_diffrn_reflns_limit_k_max 26
_diffrn_reflns_limit_k_min -26
_diffrn_reflns_limit_l_max 34
_diffrn_reflns_limit_l_min -34
_diffrn_reflns_number 12284
_diffrn_reflns_theta_full 27.48
_diffrn_reflns_theta_max 27.48
_diffrn_reflns_theta_min 2.47
_exptl_absorpt_coefficient_mu 3.168
_exptl_absorpt_correction_T_max 0.6479
_exptl_absorpt_correction_T_min 0.4708
_exptl_absorpt_correction_type multi-scan
_exptl_absorpt_process_details 'DENZO-SMN (Otwinowski & Minor, 1997)'
_exptl_crystal_colour 'dark green'
_exptl_crystal_density_diffrn 1.496
_exptl_crystal_description prism
_exptl_crystal_F_000 6252
_exptl_crystal_size_max 0.28
_exptl_crystal_size_mid 0.20
_exptl_crystal_size_min 0.15
_refine_diff_density_max 0.471
_refine_diff_density_min -0.375
_refine_diff_density_rms 0.073
_refine_ls_abs_structure_details 'Flack H D (1983), Acta Cryst. A39, 876-881'
_refine_ls_abs_structure_Flack 0.014(8)
_refine_ls_extinction_coef 0.00012(2)
_refine_ls_extinction_expression Fc^*^=kFc[1+0.001xFc^2^\l^3^/sin(2\q)]^-1/4^
_refine_ls_extinction_method SHELXL
_refine_ls_goodness_of_fit_ref 1.000
_refine_ls_hydrogen_treatment constr
_refine_ls_matrix_type full
_refine_ls_number_parameters 338
_refine_ls_number_reflns 6688
_refine_ls_number_restraints 1
_refine_ls_restrained_S_all 1.000
_refine_ls_R_factor_all 0.0596
_refine_ls_R_factor_gt 0.0394
_refine_ls_shift/su_max 0.001
_refine_ls_shift/su_mean 0.000
_refine_ls_structure_factor_coef Fsqd
_refine_ls_weighting_details 'calc w=1/[\s^2^(Fo^2^)+(0.0524P)^2^+0.0000P] where P=(Fo^2^+2Fc^2^)/3'
_refine_ls_weighting_scheme calc
_refine_ls_wR_factor_gt 0.0865
_refine_ls_wR_factor_ref 0.0932
_reflns_number_gt 5369
_reflns_number_total 6688
_reflns_threshold_expression >2sigma(I)
_cod_data_source_file jo3012418_si_002.cif
_cod_data_source_block jl042
_cod_original_cell_volume 13615.5(4)
_cod_original_sg_symbol_Hall 'R 3-2"c'
_cod_original_sg_symbol_H-M 'R 3 c'
_cod_database_code 4027457

loop_
_symmetry_equiv_pos_as_xyz
'x, y, z'
'-y, x-y, z'
'-x+y, -x, z'
'-x+y, y, z+1/2'
'x, x-y, z+1/2'
'-y, -x, z+1/2'
'x+2/3, y+1/3, z+1/3'
'-y+2/3, x-y+1/3, z+1/3'
'-x+y+2/3, -x+1/3, z+1/3'
'-x+y+2/3, y+1/3, z+5/6'
'x+2/3, x-y+1/3, z+5/6'
'-y+2/3, -x+1/3, z+5/6'
'x+1/3, y+2/3, z+2/3'
'-y+1/3, x-y+2/3, z+2/3'
'-x+y+1/3, -x+2/3, z+2/3'
'-x+y+1/3, y+2/3, z+7/6'
'x+1/3, x-y+2/3, z+7/6'
'-y+1/3, -x+2/3, z+7/6'

loop_
_atom_site_label
_atom_site_type_symbol
_atom_site_fract_x
_atom_site_fract_y
_atom_site_fract_z
_atom_site_U_iso_or_equiv
_atom_site_adp_type
_atom_site_occupancy
_atom_site_symmetry_multiplicity
_atom_site_calc_flag
_atom_site_refinement_flags
_atom_site_disorder_assembly
_atom_site_disorder_group
Fe1 Fe 0.65917(3) 0.08126(3) 0.1996(5) 0.02677(14) Uani 1 1 d . . .
Br1 Br 0.66250(3) 0.04299(3) 0.2840(5) 0.05283(16) Uani 1 1 d . . .
Br2 Br 0.71638(2) 0.19435(2) 0.1860(5) 0.04477(14) Uani 1 1 d . . .
N1 N 0.73129(15) 0.06074(15) 0.1576(5) 0.0264(7) Uani 1 1 d . . .
N2 N 0.61147(15) 0.02361(15) 0.1376(5) 0.0257(7) Uani 1 1 d . . .
N3 N 0.55707(16) 0.06435(16) 0.2032(5) 0.0260(7) Uani 1 1 d . . .
C1 C 0.70791(19) 0.02798(19) 0.1171(5) 0.0286(9) Uani 1 1 d . . .
H1 H 0.7332 0.0186 0.0955 0.034 Uiso 1 1 calc R . .
C2 C 0.64126(18) 0.00523(18) 0.1048(5) 0.0250(8) Uani 1 1 d . . .
C3 C 0.6106(2) -0.03151(18) 0.0623(5) 0.0276(9) Uani 1 1 d . . .
H3 H 0.6324 -0.0438 0.0392 0.033 Uiso 1 1 calc R . .
C4 C 0.5486(2) -0.0494(2) 0.0545(5) 0.0310(9) Uani 1 1 d . . .
H4 H 0.5272 -0.0742 0.0255 0.037 Uiso 1 1 calc R . .
C5 C 0.5166(2) -0.03188(18) 0.0883(5) 0.0273(8) Uani 1 1 d . . .
H5 H 0.4732 -0.0451 0.0835 0.033 Uiso 1 1 calc R . .
C6 C 0.55010(18) 0.00574(18) 0.1295(5) 0.0242(8) Uani 1 1 d . . .
C7 C 0.52219(19) 0.02862(19) 0.1671(5) 0.0277(9) Uani 1 1 d . . .
H7 H 0.4790 0.0172 0.1649 0.033 Uiso 1 1 calc R . .
C8 C 0.7986(2) 0.0902(2) 0.1650(5) 0.0305(9) Uani 1 1 d . . .
C9 C 0.8230(2) 0.0684(2) 0.2036(5) 0.0323(9) Uani 1 1 d . . .
C10 C 0.8870(2) 0.1005(2) 0.2116(5) 0.0366(10) Uani 1 1 d . . .
H10 H 0.9038 0.0863 0.2378 0.044 Uiso 1 1 calc R . .
C11 C 0.9286(2) 0.1531(2) 0.1832(5) 0.0366(10) Uani 1 1 d . . .
C12 C 0.9034(2) 0.1720(2) 0.1448(5) 0.0352(10) Uani 1 1 d . . .
H12 H 0.9312 0.2069 0.1242 0.042 Uiso 1 1 calc R . .
C13 C 0.8390(2) 0.1422(2) 0.1347(5) 0.0339(10) Uani 1 1 d . . .
C14 C 0.7802(2) 0.0087(2) 0.2324(5) 0.0444(11) Uani 1 1 d . . .
H14A H 0.7364 -0.0073 0.2218 0.067 Uiso 1 1 calc R . .
H14B H 0.7840 0.0177 0.2690 0.067 Uiso 1 1 calc R . .
H14C H 0.7923 -0.0232 0.2253 0.067 Uiso 1 1 calc R . .
C15 C 0.9990(2) 0.1871(3) 0.1926(5) 0.0505(13) Uani 1 1 d . . .
H15A H 1.0200 0.2226 0.1689 0.076 Uiso 1 1 calc R . .
H15B H 1.0148 0.1578 0.1873 0.076 Uiso 1 1 calc R . .
H15C H 1.0077 0.2029 0.2276 0.076 Uiso 1 1 calc R . .
C16 C 0.8129(2) 0.1641(2) 0.0923(5) 0.0437(12) Uani 1 1 d . . .
H16A H 0.7668 0.1374 0.0913 0.066 Uiso 1 1 calc R . .
H16B H 0.8307 0.1609 0.0598 0.066 Uiso 1 1 calc R . .
H16C H 0.8242 0.2081 0.0983 0.066 Uiso 1 1 calc R . .
C17 C 0.52873(18) 0.08470(19) 0.2420(5) 0.0241(8) Uani 1 1 d . . .
C18 C 0.53727(19) 0.1451(2) 0.2399(5) 0.0294(9) Uani 1 1 d . . .
C19 C 0.51423(18) 0.16544(19) 0.2807(5) 0.0289(9) Uani 1 1 d . . .
H19 H 0.5203 0.2070 0.2801 0.035 Uiso 1 1 calc R . .
C20 C 0.4832(2) 0.1267(2) 0.3212(5) 0.0320(9) Uani 1 1 d . . .
C21 C 0.4737(2) 0.0652(2) 0.3210(5) 0.0320(9) Uani 1 1 d . . .
H21 H 0.4516 0.0377 0.3485 0.038 Uiso 1 1 calc R . .
C22 C 0.49574(19) 0.0433(2) 0.2816(5) 0.0284(9) Uani 1 1 d . . .
C23 C 0.5679(2) 0.1890(2) 0.1959(5) 0.0403(10) Uani 1 1 d . . .
H23A H 0.5690 0.2290 0.2024 0.060 Uiso 1 1 calc R . .
H23B H 0.5436 0.1697 0.1648 0.060 Uiso 1 1 calc R . .
H23C H 0.6111 0.1969 0.1916 0.060 Uiso 1 1 calc R . .
C24 C 0.4602(2) 0.1488(2) 0.3659(5) 0.0390(11) Uani 1 1 d . . .
H24A H 0.4397 0.1145 0.3907 0.059 Uiso 1 1 calc R . .
H24B H 0.4299 0.1611 0.3539 0.059 Uiso 1 1 calc R . .
H24C H 0.4962 0.1852 0.3819 0.059 Uiso 1 1 calc R . .
C25 C 0.4842(2) -0.0239(2) 0.2825(5) 0.0365(10) Uani 1 1 d . . .
H25A H 0.5029 -0.0313 0.2522 0.055 Uiso 1 1 calc R . .
H25B H 0.4387 -0.0538 0.2830 0.055 Uiso 1 1 calc R . .
H25C H 0.5036 -0.0299 0.3130 0.055 Uiso 1 1 calc R . .
O1 O 0.6856(2) 0.1617(2) 0.3933(5) 0.0748(13) Uani 1 1 d . . .
C26 C 0.6640(4) 0.1764(4) 0.3467(6) 0.081(2) Uani 1 1 d . . .
H26A H 0.6221 0.1409 0.3369 0.098 Uiso 1 1 calc R . .
H26B H 0.6941 0.1842 0.3187 0.098 Uiso 1 1 calc R . .
C27 C 0.6602(3) 0.2344(3) 0.3574(5) 0.0736(19) Uani 1 1 d . . .
H27A H 0.7003 0.2731 0.3488 0.088 Uiso 1 1 calc R . .
H27B H 0.6252 0.2341 0.3382 0.088 Uiso 1 1 calc R . .
C28 C 0.6480(4) 0.2296(4) 0.4131(6) 0.101(3) Uani 1 1 d . . .
H28A H 0.6636 0.2720 0.4281 0.121 Uiso 1 1 calc R . .
H28B H 0.6022 0.2033 0.4202 0.121 Uiso 1 1 calc R . .
C29 C 0.6828(4) 0.1999(3) 0.4337(5) 0.0689(17) Uani 1 1 d . . .
H29A H 0.7259 0.2325 0.4441 0.083 Uiso 1 1 calc R . .
H29B H 0.6605 0.1735 0.4636 0.083 Uiso 1 1 calc R . .
O2 O 0.6384(8) 0.3328(11) 0.0989(8) 0.117(6) Uiso 0.33 1 d PD A -1
C31 C 0.6064(10) 0.2869(11) 0.0596(9) 0.173(8) Uiso 0.67 1 d PD A -1
H31A H 0.5784 0.2972 0.0397 0.208 Uiso 0.67 1 calc PR A -1
H31B H 0.5810 0.2440 0.0741 0.208 Uiso 0.67 1 calc PR A -1
C32 C 0.6583(9) 0.2917(6) 0.0280(8) 0.125(5) Uiso 0.67 1 d P A -1
H32A H 0.6434 0.2755 -0.0067 0.150 Uiso 0.67 1 calc PR A -1
H32B H 0.6771 0.2678 0.0433 0.150 Uiso 0.67 1 calc PR A -1
C32D C 0.7092 0.3676 0.0272 0.050 Uiso 0.00 1 d P A -1

loop_
_atom_site_aniso_label
_atom_site_aniso_U_11
_atom_site_aniso_U_22
_atom_site_aniso_U_33
_atom_site_aniso_U_23
_atom_site_aniso_U_13
_atom_site_aniso_U_12
Fe1 0.0264(3) 0.0283(3) 0.0256(3) -0.0045(2) -0.0039(2) 0.0136(3)
Br1 0.0619(3) 0.0836(4) 0.0298(2) 0.0104(2) 0.0002(2) 0.0490(3)
Br2 0.0292(2) 0.0272(2) 0.0747(3) -0.0005(2) -0.0092(2) 0.0118(2)
N1 0.0240(17) 0.0257(18) 0.0301(16) 0.0022(14) 0.0025(13) 0.0129(15)
N2 0.0245(18) 0.0240(17) 0.0266(15) 0.0012(13) 0.0016(13) 0.0108(14)
N3 0.0289(18) 0.0318(18) 0.0210(14) -0.0032(14) 0.0011(13) 0.0179(15)
C1 0.026(2) 0.028(2) 0.0327(19) -0.0003(17) 0.0041(17) 0.0138(18)
C2 0.028(2) 0.0205(19) 0.0254(18) 0.0023(15) 0.0013(16) 0.0113(17)
C3 0.034(2) 0.021(2) 0.0259(18) 0.0014(16) 0.0055(16) 0.0130(18)
C4 0.035(2) 0.029(2) 0.0237(18) -0.0034(16) -0.0022(17) 0.0118(19)
C5 0.028(2) 0.022(2) 0.0291(18) -0.0043(16) -0.0073(16) 0.0101(17)
C6 0.025(2) 0.0208(19) 0.0263(17) 0.0009(15) 0.0000(16) 0.0114(17)
C7 0.023(2) 0.032(2) 0.0283(19) -0.0028(17) 0.0001(16) 0.0139(18)
C8 0.027(2) 0.030(2) 0.033(2) -0.0014(17) 0.0018(17) 0.0132(19)
C9 0.031(2) 0.036(2) 0.034(2) -0.0020(18) -0.0027(18) 0.021(2)
C10 0.038(3) 0.040(3) 0.039(2) -0.008(2) -0.007(2) 0.025(2)
C11 0.030(2) 0.035(2) 0.046(2) -0.012(2) -0.0027(19) 0.017(2)
C12 0.032(2) 0.031(2) 0.037(2) -0.0037(18) 0.0076(19) 0.012(2)
C13 0.028(2) 0.036(2) 0.034(2) 0.0027(18) 0.0065(18) 0.014(2)
C14 0.035(3) 0.044(3) 0.053(3) 0.015(2) 0.002(2) 0.019(2)
C15 0.033(3) 0.056(3) 0.057(3) -0.012(3) -0.004(2) 0.018(3)
C16 0.039(3) 0.045(3) 0.041(2) 0.019(2) 0.008(2) 0.016(2)
C17 0.023(2) 0.030(2) 0.0213(17) -0.0054(15) -0.0054(15) 0.0144(18)
C18 0.026(2) 0.038(2) 0.0296(19) -0.0065(17) -0.0063(16) 0.020(2)
C19 0.029(2) 0.029(2) 0.036(2) -0.0046(18) -0.0020(18) 0.0196(19)
C20 0.032(2) 0.043(3) 0.0281(19) -0.0115(19) -0.0058(17) 0.024(2)
C21 0.033(2) 0.037(2) 0.0243(18) -0.0030(18) 0.0003(17) 0.017(2)
C22 0.026(2) 0.030(2) 0.0284(18) -0.0047(16) 0.0005(17) 0.0140(19)
C23 0.040(3) 0.039(3) 0.049(3) 0.007(2) 0.008(2) 0.026(2)
C24 0.041(3) 0.053(3) 0.032(2) -0.009(2) 0.0010(19) 0.030(2)
C25 0.044(3) 0.035(2) 0.0302(19) 0.0018(18) 0.0099(19) 0.020(2)
O1 0.092(3) 0.066(3) 0.087(3) -0.018(2) -0.028(3) 0.056(3)
C26 0.088(5) 0.085(5) 0.085(4) -0.026(4) -0.041(4) 0.053(4)
C27 0.071(4) 0.069(4) 0.090(5) -0.015(4) -0.039(4) 0.042(4)
C28 0.087(6) 0.097(6) 0.141(8) -0.007(5) 0.013(5) 0.063(5)
C29 0.085(5) 0.064(4) 0.062(3) 0.023(3) 0.021(3) 0.040(4)

loop_
_atom_type_symbol
_atom_type_description
_atom_type_scat_dispersion_real
_atom_type_scat_dispersion_imag
_atom_type_scat_source
C C 0.0033 0.0016 'International Tables Vol C Tables 4.2.6.8 and 6.1.1.4'
H H 0.0000 0.0000 'International Tables Vol C Tables 4.2.6.8 and 6.1.1.4'
N N 0.0061 0.0033 'International Tables Vol C Tables 4.2.6.8 and 6.1.1.4'
O O 0.0106 0.0060 'International Tables Vol C Tables 4.2.6.8 and 6.1.1.4'
Br Br -0.2901 2.4595 'International Tables Vol C Tables 4.2.6.8 and 6.1.1.4'
Fe Fe 0.3463 0.8444 'International Tables Vol C Tables 4.2.6.8 and 6.1.1.4'

loop_
_geom_angle_atom_site_label_1
_geom_angle_atom_site_label_2
_geom_angle_atom_site_label_3
_geom_angle
N2 Fe1 N3 73.94(12)
N2 Fe1 N1 73.29(12)
N3 Fe1 N1 147.22(11)
N2 Fe1 Br2 117.59(9)
N3 Fe1 Br2 99.52(9)
N1 Fe1 Br2 96.18(8)
N2 Fe1 Br1 124.70(9)
N3 Fe1 Br1 97.76(8)
N1 Fe1 Br1 100.10(8)
Br2 Fe1 Br1 117.70(3)
C1 N1 C8 117.7(3)
C1 N1 Fe1 112.2(3)
C8 N1 Fe1 128.6(2)
C2 N2 C6 119.3(3)
C2 N2 Fe1 120.9(3)
C6 N2 Fe1 119.7(2)
C7 N3 C17 118.9(3)
C7 N3 Fe1 112.4(3)
C17 N3 Fe1 128.5(2)
N1 C1 C2 118.8(4)
N1 C1 H1 120.6
C2 C1 H1 120.6
N2 C2 C3 121.6(4)
N2 C2 C1 114.6(3)
C3 C2 C1 123.8(4)
C4 C3 C2 118.6(4)
C4 C3 H3 120.7
C2 C3 H3 120.7
C3 C4 C5 120.8(4)
C3 C4 H4 119.6
C5 C4 H4 119.6
C4 C5 C6 117.8(4)
C4 C5 H5 121.1
C6 C5 H5 121.1
N2 C6 C5 121.9(3)
N2 C6 C7 115.0(3)
C5 C6 C7 123.1(4)
N3 C7 C6 118.9(4)
N3 C7 H7 120.6
C6 C7 H7 120.6
C13 C8 C9 120.9(4)
C13 C8 N1 119.0(4)
C9 C8 N1 120.1(4)
C10 C9 C8 118.2(4)
C10 C9 C14 121.2(4)
C8 C9 C14 120.5(4)
C9 C10 C11 122.9(4)
C9 C10 H10 118.6
C11 C10 H10 118.6
C12 C11 C10 117.5(4)
C12 C11 C15 120.8(4)
C10 C11 C15 121.7(4)
C11 C12 C13 122.9(4)
C11 C12 H12 118.6
C13 C12 H12 118.6
C12 C13 C8 117.7(4)
C12 C13 C16 121.6(4)
C8 C13 C16 120.8(4)
C9 C14 H14A 109.5
C9 C14 H14B 109.5
H14A C14 H14B 109.5
C9 C14 H14C 109.5
H14A C14 H14C 109.5
H14B C14 H14C 109.5
C11 C15 H15A 109.5
C11 C15 H15B 109.5
H15A C15 H15B 109.5
C11 C15 H15C 109.5
H15A C15 H15C 109.5
H15B C15 H15C 109.5
C13 C16 H16A 109.5
C13 C16 H16B 109.5
H16A C16 H16B 109.5
C13 C16 H16C 109.5
H16A C16 H16C 109.5
H16B C16 H16C 109.5
C18 C17 C22 121.9(4)
C18 C17 N3 119.6(3)
C22 C17 N3 118.5(3)
C17 C18 C19 118.1(4)
C17 C18 C23 123.3(4)
C19 C18 C23 118.6(4)
C20 C19 C18 121.7(4)
C20 C19 H19 119.2
C18 C19 H19 119.2
C19 C20 C21 118.4(4)
C19 C20 C24 122.0(4)
C21 C20 C24 119.6(4)
C22 C21 C20 121.7(4)
C22 C21 H21 119.2
C20 C21 H21 119.2
C21 C22 C17 118.2(4)
C21 C22 C25 120.3(4)
C17 C22 C25 121.6(3)
C18 C23 H23A 109.5
C18 C23 H23B 109.5
H23A C23 H23B 109.5
C18 C23 H23C 109.5
H23A C23 H23C 109.5
H23B C23 H23C 109.5
C20 C24 H24A 109.5
C20 C24 H24B 109.5
H24A C24 H24B 109.5
C20 C24 H24C 109.5
H24A C24 H24C 109.5
H24B C24 H24C 109.5
C22 C25 H25A 109.5
C22 C25 H25B 109.5
H25A C25 H25B 109.5
C22 C25 H25C 109.5
H25A C25 H25C 109.5
H25B C25 H25C 109.5
C29 O1 C26 108.8(5)
O1 C26 C27 106.2(5)
O1 C26 H26A 110.5
C27 C26 H26A 110.5
O1 C26 H26B 110.5
C27 C26 H26B 110.5
H26A C26 H26B 108.7
C28 C27 C26 102.5(6)
C28 C27 H27A 111.3
C26 C27 H27A 111.3
C28 C27 H27B 111.3
C26 C27 H27B 111.3
H27A C27 H27B 109.2
C29 C28 C27 105.0(6)
C29 C28 H28A 110.7
C27 C28 H28A 110.7
C29 C28 H28B 110.7
C27 C28 H28B 110.7
H28A C28 H28B 108.8
O1 C29 C28 106.1(6)
O1 C29 H29A 110.5
C28 C29 H29A 110.5
O1 C29 H29B 110.5
C28 C29 H29B 110.5
H29A C29 H29B 108.7
O2 C31 C32 103.5(17)
O2 C31 H31A 111.1
C32 C31 H31A 111.1
O2 C31 H31B 111.1
C32 C31 H31B 111.1
H31A C31 H31B 109.0
C31 C32 C32D 103.5(13)
C31 C32 H32A 111.1
C32D C32 H32A 111.1
C31 C32 H32B 111.1
C32D C32 H32B 111.1
H32A C32 H32B 109.0

loop_
_geom_bond_atom_site_label_1
_geom_bond_atom_site_label_2
_geom_bond_distance
Fe1 N2 2.089(3)
Fe1 N3 2.319(3)
Fe1 N1 2.338(3)
Fe1 Br2 2.4211(7)
Fe1 Br1 2.4250(7)
N1 C1 1.283(5)
N1 C8 1.443(5)
N2 C2 1.343(5)
N2 C6 1.353(5)
N3 C7 1.283(5)
N3 C17 1.453(5)
C1 C2 1.471(6)
C1 H1 0.9500
C2 C3 1.396(5)
C3 C4 1.367(6)
C3 H3 0.9500
C4 C5 1.388(6)
C4 H4 0.9500
C5 C6 1.392(5)
C5 H5 0.9500
C6 C7 1.463(5)
C7 H7 0.9500
C8 C13 1.404(6)
C8 C9 1.410(6)
C9 C10 1.371(7)
C9 C14 1.508(6)
C10 C11 1.392(7)
C10 H10 0.9500
C11 C12 1.379(6)
C11 C15 1.510(6)
C12 C13 1.391(6)
C12 H12 0.9500
C13 C16 1.508(6)
C14 H14A 0.9800
C14 H14B 0.9800
C14 H14C 0.9800
C15 H15A 0.9800
C15 H15B 0.9800
C15 H15C 0.9800
C16 H16A 0.9800
C16 H16B 0.9800
C16 H16C 0.9800
C17 C18 1.384(6)
C17 C22 1.395(6)
C18 C19 1.414(5)
C18 C23 1.500(6)
C19 C20 1.375(6)
C19 H19 0.9500
C20 C21 1.401(6)
C20 C24 1.516(6)
C21 C22 1.395(6)
C21 H21 0.9500
C22 C25 1.522(6)
C23 H23A 0.9800
C23 H23B 0.9800
C23 H23C 0.9800
C24 H24A 0.9800
C24 H24B 0.9800
C24 H24C 0.9800
C25 H25A 0.9800
C25 H25B 0.9800
C25 H25C 0.9800
O1 C29 1.438(8)
O1 C26 1.450(8)
C26 C27 1.494(9)
C26 H26A 0.9900
C26 H26B 0.9900
C27 C28 1.489(11)
C27 H27A 0.9900
C27 H27B 0.9900
C28 C29 1.470(10)
C28 H28A 0.9900
C28 H28B 0.9900
C29 H29A 0.9900
C29 H29B 0.9900
O2 C31 1.435(16)
C31 C32 1.47(2)
C31 H31A 0.9900
C31 H31B 0.9900
C32 C32D 1.638(14)
C32 H32A 0.9900
C32 H32B 0.9900

loop_
_geom_torsion_atom_site_label_1
_geom_torsion_atom_site_label_2
_geom_torsion_atom_site_label_3
_geom_torsion_atom_site_label_4
_geom_torsion
N2 Fe1 N1 C1 3.2(3)
N3 Fe1 N1 C1 4.6(4)
Br2 Fe1 N1 C1 -113.8(3)
Br1 Fe1 N1 C1 126.6(3)
N2 Fe1 N1 C8 168.8(3)
N3 Fe1 N1 C8 170.2(3)
Br2 Fe1 N1 C8 51.8(3)
Br1 Fe1 N1 C8 -67.8(3)
N3 Fe1 N2 C2 178.6(3)
N1 Fe1 N2 C2 -2.2(3)
Br2 Fe1 N2 C2 86.1(3)
Br1 Fe1 N2 C2 -93.0(3)
N3 Fe1 N2 C6 0.3(3)
N1 Fe1 N2 C6 179.5(3)
Br2 Fe1 N2 C6 -92.2(3)
Br1 Fe1 N2 C6 88.7(3)
N2 Fe1 N3 C7 0.7(3)
N1 Fe1 N3 C7 -0.7(4)
Br2 Fe1 N3 C7 116.9(3)
Br1 Fe1 N3 C7 -123.2(3)
N2 Fe1 N3 C17 175.7(3)
N1 Fe1 N3 C17 174.3(3)
Br2 Fe1 N3 C17 -68.1(3)
Br1 Fe1 N3 C17 51.8(3)
C8 N1 C1 C2 -171.1(3)
Fe1 N1 C1 C2 -3.8(5)
C6 N2 C2 C3 0.5(5)
Fe1 N2 C2 C3 -177.8(3)
C6 N2 C2 C1 179.3(3)
Fe1 N2 C2 C1 1.1(4)
N1 C1 C2 N2 2.2(5)
N1 C1 C2 C3 -179.0(4)
N2 C2 C3 C4 -0.6(6)
C1 C2 C3 C4 -179.4(4)
C2 C3 C4 C5 -0.5(6)
C3 C4 C5 C6 1.6(6)
C2 N2 C6 C5 0.7(6)
Fe1 N2 C6 C5 179.1(3)
C2 N2 C6 C7 -179.5(3)
Fe1 N2 C6 C7 -1.2(4)
C4 C5 C6 N2 -1.8(6)
C4 C5 C6 C7 178.5(4)
C17 N3 C7 C6 -177.1(3)
Fe1 N3 C7 C6 -1.6(4)
N2 C6 C7 N3 1.9(5)
C5 C6 C7 N3 -178.3(4)
C1 N1 C8 C13 71.9(5)
Fe1 N1 C8 C13 -93.0(4)
C1 N1 C8 C9 -110.6(4)
Fe1 N1 C8 C9 84.5(4)
C13 C8 C9 C10 2.0(6)
N1 C8 C9 C10 -175.5(4)
C13 C8 C9 C14 -173.8(4)
N1 C8 C9 C14 8.7(6)
C8 C9 C10 C11 -0.5(6)
C14 C9 C10 C11 175.2(4)
C9 C10 C11 C12 -1.5(6)
C9 C10 C11 C15 -179.2(4)
C10 C11 C12 C13 2.1(6)
C15 C11 C12 C13 179.9(4)
C11 C12 C13 C8 -0.7(7)
C11 C12 C13 C16 179.9(4)
C9 C8 C13 C12 -1.4(6)
N1 C8 C13 C12 176.1(4)
C9 C8 C13 C16 178.0(4)
N1 C8 C13 C16 -4.6(6)
C7 N3 C17 C18 -101.5(5)
Fe1 N3 C17 C18 83.8(4)
C7 N3 C17 C22 81.1(5)
Fe1 N3 C17 C22 -93.6(4)
C22 C17 C18 C19 3.1(6)
N3 C17 C18 C19 -174.1(3)
C22 C17 C18 C23 -174.9(4)
N3 C17 C18 C23 7.8(6)
C17 C18 C19 C20 -1.0(6)
C23 C18 C19 C20 177.2(4)
C18 C19 C20 C21 -1.2(6)
C18 C19 C20 C24 178.0(4)
C19 C20 C21 C22 1.3(6)
C24 C20 C21 C22 -177.9(4)
C20 C21 C22 C17 0.8(6)
C20 C21 C22 C25 -179.7(4)
C18 C17 C22 C21 -3.0(6)
N3 C17 C22 C21 174.2(3)
C18 C17 C22 C25 177.5(4)
N3 C17 C22 C25 -5.3(6)
C29 O1 C26 C27 11.3(8)
O1 C26 C27 C28 -27.8(8)
C26 C27 C28 C29 34.0(8)
C26 O1 C29 C28 10.3(8)
C27 C28 C29 O1 -27.9(8)
O2 C31 C32 C32D -38.6(17)
